data_2228479
loop_
_publ_author_name
'Dong, Guang-Hua'
'Xue, Rui-De'
'Li, Jing'

_publ_section_title
;
 Chlorido(pyridine-2-carboximidamide-\k^2^<i>N</i>^1^,<i>N</i>^2^)zinc(II)
 chloride dihydrate
;
_journal_coeditor_code NG5060
_journal_issue 12
_journal_name_full 'Acta Crystallographica Section E'
_journal_page_first m1557
_journal_paper_doi 10.1107/S1600536810045848
_journal_volume 66
_journal_year 2010
_chemical_formula_iupac '[Zn Cl (C6 H7 N3)2] Cl, 2H2 O'
_chemical_formula_moiety 'C12 H16 Cl1 N6 O1 Zn +, Cl -, 2H2 O'
_chemical_formula_sum 'C12 H18 Cl2 N6 O2 Zn'
_chemical_formula_weight 414.59
_chemical_name_systematic
;
Chlorido(pyridine-2-carboximidamide-\k^2^<i>N</i>^1^,<i>N</i>^2^)zinc(II)
chloride dihydrate
;
_space_group_IT_number 2
_symmetry_cell_setting triclinic
_symmetry_space_group_name_Hall '-P 1'
_symmetry_space_group_name_H-M 'P -1'
_atom_sites_solution_hydrogens geom
_atom_sites_solution_primary direct
_atom_sites_solution_secondary difmap
_audit_creation_method SHELXL-97
_cell_angle_alpha 92.225(3)
_cell_angle_beta 96.138(3)
_cell_angle_gamma 104.302(3)
_cell_formula_units_Z 2
_cell_length_a 7.1658(14)
_cell_length_b 9.7120(18)
_cell_length_c 13.233(3)
_cell_measurement_reflns_used 1653
_cell_measurement_temperature 293(2)
_cell_measurement_theta_max 25.093
_cell_measurement_theta_min 2.580
_cell_volume 885.2(3)
_computing_cell_refinement 'SAINT (Bruker, 2000)'
_computing_data_collection 'SMART (Bruker, 2000)'
_computing_data_reduction 'SAINT (Bruker, 2000)'
_computing_molecular_graphics 'SHELXTL/PC (Sheldrick, 2008)'
_computing_publication_material 'SHELXTL/PC (Sheldrick, 2008)'
_computing_structure_refinement 'SHELXL97 (Sheldrick, 2008)'
_computing_structure_solution 'SHELXS97 (Sheldrick, 2008)'
_diffrn_ambient_temperature 293(2)
_diffrn_measured_fraction_theta_full 0.969
_diffrn_measured_fraction_theta_max 0.969
_diffrn_measurement_device_type 'Bruker SMART CCD'
_diffrn_measurement_method \w
_diffrn_radiation_monochromator graphite
_diffrn_radiation_source 'fine-focus sealed tube'
_diffrn_radiation_type MoK\a
_diffrn_radiation_wavelength 0.71073
_diffrn_reflns_av_R_equivalents 0.0165
_diffrn_reflns_av_sigmaI/netI 0.0394
_diffrn_reflns_limit_h_max 8
_diffrn_reflns_limit_h_min -8
_diffrn_reflns_limit_k_max 11
_diffrn_reflns_limit_k_min -11
_diffrn_reflns_limit_l_max 13
_diffrn_reflns_limit_l_min -15
_diffrn_reflns_number 3618
_diffrn_reflns_theta_full 25.01
_diffrn_reflns_theta_max 25.01
_diffrn_reflns_theta_min 1.55
_diffrn_standards_decay_% 3.32
_diffrn_standards_interval_count 0
_diffrn_standards_interval_time 0
_diffrn_standards_number 0
_exptl_absorpt_coefficient_mu 1.705
_exptl_absorpt_correction_T_max 0.7267
_exptl_absorpt_correction_T_min 0.6287
_exptl_absorpt_correction_type multi-scan
_exptl_absorpt_process_details '(SADABS; Sheldrick, 1996)'
_exptl_crystal_colour Colorless
_exptl_crystal_density_diffrn 1.555
_exptl_crystal_density_method 'not measured'
_exptl_crystal_description Block
_exptl_crystal_F_000 424
_exptl_crystal_size_max 0.30
_exptl_crystal_size_mid 0.25
_exptl_crystal_size_min 0.20
_refine_diff_density_max 0.438
_refine_diff_density_min -0.417
_refine_ls_extinction_method none
_refine_ls_goodness_of_fit_ref 1.106
_refine_ls_hydrogen_treatment constr
_refine_ls_matrix_type full
_refine_ls_number_parameters 208
_refine_ls_number_reflns 3026
_refine_ls_number_restraints 0
_refine_ls_restrained_S_all 1.106
_refine_ls_R_factor_all 0.0503
_refine_ls_R_factor_gt 0.0424
_refine_ls_shift/su_max 0.001
_refine_ls_shift/su_mean 0.000
_refine_ls_structure_factor_coef Fsqd
_refine_ls_weighting_details 'calc w=1/[\s^2^(Fo^2^)+(0.0652P)^2^+0.0845P] where P=(Fo^2^+2Fc^2^)/3'
_refine_ls_weighting_scheme calc
_refine_ls_wR_factor_gt 0.1076
_refine_ls_wR_factor_ref 0.1146
_reflns_number_gt 2575
_reflns_number_total 3026
_reflns_threshold_expression I>2\s(I)
_cod_data_source_file ng5060.cif
_cod_data_source_block I
_cod_original_cell_volume 885.3(3)
_cod_database_code 2228479
_cod_database_fobs_code 2228479

loop_
_symmetry_equiv_pos_as_xyz
'x, y, z'
'-x, -y, -z'

loop_
_atom_site_type_symbol
_atom_site_label
_atom_site_fract_x
_atom_site_fract_y
_atom_site_fract_z
_atom_site_U_iso_or_equiv
_atom_site_adp_type
_atom_site_calc_flag
_atom_site_refinement_flags
_atom_site_occupancy
_atom_site_disorder_assembly
_atom_site_disorder_group
Zn Zn1 0.56451(5) 0.85104(4) 0.73653(3) 0.04193(17) Uani d . 1 . .
Cl Cl1 0.84868(13) 0.83366(11) 0.67568(7) 0.0547(3) Uani d . 1 . .
N N1 0.4601(4) 0.7076(3) 0.8321(2) 0.0471(7) Uani d . 1 . .
H H1A 0.3837 0.6272 0.8087 0.056 Uiso calc R 1 . .
N N2 0.4396(5) 0.6468(3) 0.9992(2) 0.0500(7) Uani d . 1 . .
H H2A 0.3596 0.5656 0.9812 0.060 Uiso calc R 1 . .
H H2B 0.4767 0.6715 1.0627 0.060 Uiso calc R 1 . .
N N3 0.6905(4) 0.9590(3) 0.8866(2) 0.0376(6) Uani d . 1 . .
C C1 0.5059(5) 0.7339(3) 0.9290(2) 0.0394(7) Uani d . 1 . .
C C2 0.6376(4) 0.8761(3) 0.9628(2) 0.0354(7) Uani d . 1 . .
C C3 0.7007(5) 0.9224(4) 1.0639(3) 0.0431(8) Uani d . 1 . .
H H3A 0.6638 0.8638 1.1160 0.052 Uiso calc R 1 . .
C C4 0.8217(5) 1.0602(4) 1.0854(3) 0.0490(9) Uani d . 1 . .
H H4A 0.8666 1.0938 1.1526 0.059 Uiso calc R 1 . .
C C5 0.8737(5) 1.1449(4) 1.0082(3) 0.0481(9) Uani d . 1 . .
H H5A 0.9523 1.2369 1.0215 0.058 Uiso calc R 1 . .
C C6 0.8061(5) 1.0899(4) 0.9094(3) 0.0440(8) Uani d . 1 . .
H H6A 0.8428 1.1466 0.8563 0.053 Uiso calc R 1 . .
N N4 0.4526(4) 1.0103(3) 0.6875(2) 0.0439(7) Uani d . 1 . .
H H4B 0.4771 1.0895 0.7238 0.053 Uiso calc R 1 . .
N N5 0.2741(4) 1.0951(3) 0.5595(2) 0.0521(8) Uani d . 1 . .
H H5B 0.3001 1.1789 0.5896 0.063 Uiso calc R 1 . .
H H5C 0.2024 1.0767 0.5018 0.063 Uiso calc R 1 . .
N N6 0.3721(4) 0.7541(3) 0.5968(2) 0.0433(7) Uani d . 1 . .
C C7 0.3450(5) 0.9937(4) 0.6023(2) 0.0395(7) Uani d . 1 . .
C C8 0.2952(4) 0.8486(4) 0.5478(2) 0.0404(8) Uani d . 1 . .
C C9 0.1806(5) 0.8141(4) 0.4551(3) 0.0532(9) Uani d . 1 . .
H H9A 0.1276 0.8811 0.4222 0.064 Uiso calc R 1 . .
C C10 0.1473(6) 0.6754(5) 0.4125(3) 0.0641(11) Uani d . 1 . .
H H10A 0.0700 0.6483 0.3504 0.077 Uiso calc R 1 . .
C C11 0.2283(6) 0.5785(5) 0.4621(3) 0.0643(11) Uani d . 1 . .
H H11A 0.2096 0.4864 0.4337 0.077 Uiso calc R 1 . .
C C12 0.3374(6) 0.6215(4) 0.5547(3) 0.0544(9) Uani d . 1 . .
H H12A 0.3895 0.5557 0.5896 0.065 Uiso calc R 1 . .
O O1 0.8460(6) 0.5476(4) 0.8055(3) 0.1095(13) Uani d . 1 . .
H H1C 0.8918 0.6026 0.7637 0.164 Uiso d R 1 . .
H H1D 0.7433 0.4933 0.7795 0.164 Uiso d R 1 . .
O O2 1.1203(5) 0.4197(3) 0.8929(3) 0.0831(9) Uani d . 1 . .
H H2C 1.0437 0.4653 0.8687 0.125 Uiso d R 1 . .
H H2D 1.1647 0.3878 0.8443 0.125 Uiso d R 1 . .
Cl Cl2 0.41075(19) 0.34820(11) 0.74501(8) 0.0690(3) Uani d . 1 . .

loop_
_atom_site_aniso_label
_atom_site_aniso_U_11
_atom_site_aniso_U_22
_atom_site_aniso_U_33
_atom_site_aniso_U_12
_atom_site_aniso_U_13
_atom_site_aniso_U_23
Zn1 0.0489(3) 0.0424(3) 0.0349(3) 0.01345(18) 0.00115(17) 0.00644(16)
Cl1 0.0507(5) 0.0773(7) 0.0398(5) 0.0231(5) 0.0043(4) 0.0085(4)
N1 0.0593(18) 0.0356(15) 0.0403(17) 0.0031(13) 0.0005(13) 0.0015(12)
N2 0.068(2) 0.0389(16) 0.0420(17) 0.0115(14) 0.0069(14) 0.0090(13)
N3 0.0405(14) 0.0374(15) 0.0357(15) 0.0117(12) 0.0031(11) 0.0043(11)
C1 0.0448(18) 0.0355(18) 0.043(2) 0.0175(14) 0.0080(14) 0.0073(14)
C2 0.0357(16) 0.0370(17) 0.0373(17) 0.0163(13) 0.0035(13) 0.0051(13)
C3 0.0460(19) 0.050(2) 0.0371(18) 0.0202(16) 0.0017(14) 0.0066(15)
C4 0.049(2) 0.056(2) 0.044(2) 0.0231(17) -0.0051(16) -0.0092(17)
C5 0.0380(18) 0.045(2) 0.059(2) 0.0105(15) 0.0011(16) -0.0051(17)
C6 0.0442(18) 0.0388(19) 0.048(2) 0.0086(15) 0.0070(15) 0.0065(15)
N4 0.0559(17) 0.0414(16) 0.0354(16) 0.0162(13) -0.0006(13) 0.0036(12)
N5 0.065(2) 0.0533(19) 0.0432(17) 0.0263(15) 0.0002(14) 0.0086(14)
N6 0.0460(16) 0.0441(17) 0.0389(16) 0.0111(13) 0.0015(12) 0.0041(13)
C7 0.0405(17) 0.0446(19) 0.0382(19) 0.0159(14) 0.0115(14) 0.0103(14)
C8 0.0345(17) 0.054(2) 0.0325(17) 0.0084(15) 0.0075(13) 0.0063(15)
C9 0.054(2) 0.064(3) 0.042(2) 0.0182(18) 0.0002(16) 0.0044(18)
C10 0.065(3) 0.075(3) 0.045(2) 0.012(2) -0.0090(18) -0.008(2)
C11 0.079(3) 0.053(2) 0.056(3) 0.012(2) 0.001(2) -0.009(2)
C12 0.064(2) 0.048(2) 0.051(2) 0.0149(18) 0.0012(18) 0.0043(18)
O1 0.119(3) 0.102(3) 0.112(3) 0.045(2) -0.011(2) 0.017(2)
O2 0.076(2) 0.075(2) 0.094(2) 0.0119(17) 0.0074(17) 0.0119(18)
Cl2 0.1080(9) 0.0486(6) 0.0525(6) 0.0233(6) 0.0097(5) 0.0055(4)

loop_
_atom_type_symbol
_atom_type_description
_atom_type_scat_dispersion_real
_atom_type_scat_dispersion_imag
_atom_type_scat_source
C C 0.0033 0.0016 'International Tables Vol C Tables 4.2.6.8 and 6.1.1.4'
H H 0.0000 0.0000 'International Tables Vol C Tables 4.2.6.8 and 6.1.1.4'
N N 0.0061 0.0033 'International Tables Vol C Tables 4.2.6.8 and 6.1.1.4'
O O 0.0106 0.0060 'International Tables Vol C Tables 4.2.6.8 and 6.1.1.4'
Cl Cl 0.1484 0.1585 'International Tables Vol C Tables 4.2.6.8 and 6.1.1.4'
Zn Zn 0.2839 1.4301 'International Tables Vol C Tables 4.2.6.8 and 6.1.1.4'

loop_
_geom_angle_atom_site_label_1
_geom_angle_atom_site_label_2
_geom_angle_atom_site_label_3
_geom_angle_site_symmetry_1
_geom_angle_site_symmetry_3
_geom_angle
_geom_angle_publ_flag
N1 Zn1 N4 . . 127.46(12) ?
N1 Zn1 N3 . . 77.12(11) ?
N4 Zn1 N3 . . 95.03(11) ?
N1 Zn1 N6 . . 98.65(11) ?
N4 Zn1 N6 . . 76.70(11) ?
N3 Zn1 N6 . . 165.87(10) ?
N1 Zn1 Cl1 . . 116.09(10) ?
N4 Zn1 Cl1 . . 116.45(9) ?
N3 Zn1 Cl1 . . 98.33(7) ?
N6 Zn1 Cl1 . . 95.63(8) ?
C1 N1 Zn1 . . 120.5(2) ?
C1 N1 H1A . . 119.8 ?
Zn1 N1 H1A . . 119.8 ?
C1 N2 H2A . . 120.0 ?
C1 N2 H2B . . 120.0 ?
H2A N2 H2B . . 120.0 ?
C6 N3 C2 . . 118.9(3) ?
C6 N3 Zn1 . . 129.3(2) ?
C2 N3 Zn1 . . 111.8(2) ?
N1 C1 N2 . . 125.1(3) ?
N1 C1 C2 . . 116.2(3) ?
N2 C1 C2 . . 118.6(3) ?
N3 C2 C3 . . 121.7(3) ?
N3 C2 C1 . . 114.4(3) ?
C3 C2 C1 . . 123.9(3) ?
C2 C3 C4 . . 118.1(3) ?
C2 C3 H3A . . 121.0 ?
C4 C3 H3A . . 121.0 ?
C5 C4 C3 . . 120.2(3) ?
C5 C4 H4A . . 119.9 ?
C3 C4 H4A . . 119.9 ?
C4 C5 C6 . . 118.0(3) ?
C4 C5 H5A . . 121.0 ?
C6 C5 H5A . . 121.0 ?
N3 C6 C5 . . 123.1(3) ?
N3 C6 H6A . . 118.4 ?
C5 C6 H6A . . 118.4 ?
C7 N4 Zn1 . . 119.8(2) ?
C7 N4 H4B . . 120.1 ?
Zn1 N4 H4B . . 120.1 ?
C7 N5 H5B . . 120.0 ?
C7 N5 H5C . . 120.0 ?
H5B N5 H5C . . 120.0 ?
C8 N6 C12 . . 119.0(3) ?
C8 N6 Zn1 . . 112.2(2) ?
C12 N6 Zn1 . . 128.6(3) ?
N4 C7 N5 . . 124.7(3) ?
N4 C7 C8 . . 116.8(3) ?
N5 C7 C8 . . 118.4(3) ?
N6 C8 C9 . . 122.3(3) ?
N6 C8 C7 . . 114.1(3) ?
C9 C8 C7 . . 123.6(3) ?
C8 C9 C10 . . 117.6(4) ?
C8 C9 H9A . . 121.2 ?
C10 C9 H9A . . 121.2 ?
C11 C10 C9 . . 120.1(4) ?
C11 C10 H10A . . 119.9 ?
C9 C10 H10A . . 119.9 ?
C12 C11 C10 . . 118.2(4) ?
C12 C11 H11A . . 120.9 ?
C10 C11 H11A . . 120.9 ?
N6 C12 C11 . . 122.7(4) ?
N6 C12 H12A . . 118.6 ?
C11 C12 H12A . . 118.6 ?
H1C O1 H1D . . 109.8 ?
H2C O2 H2D . . 107.0 ?

loop_
_geom_bond_atom_site_label_1
_geom_bond_atom_site_label_2
_geom_bond_site_symmetry_2
_geom_bond_distance
_geom_bond_publ_flag
Zn1 N1 . 1.981(3) ?
Zn1 N4 . 2.009(3) ?
Zn1 N3 . 2.201(3) ?
Zn1 N6 . 2.210(3) ?
Zn1 Cl1 . 2.3095(10) ?
N1 C1 . 1.288(4) ?
N1 H1A . 0.8600 ?
N2 C1 . 1.328(4) ?
N2 H2A . 0.8600 ?
N2 H2B . 0.8600 ?
N3 C6 . 1.338(4) ?
N3 C2 . 1.342(4) ?
C1 C2 . 1.489(5) ?
C2 C3 . 1.386(5) ?
C3 C4 . 1.403(5) ?
C3 H3A . 0.9300 ?
C4 C5 . 1.362(5) ?
C4 H4A . 0.9300 ?
C5 C6 . 1.382(5) ?
C5 H5A . 0.9300 ?
C6 H6A . 0.9300 ?
N4 C7 . 1.277(4) ?
N4 H4B . 0.8600 ?
N5 C7 . 1.334(4) ?
N5 H5B . 0.8600 ?
N5 H5C . 0.8600 ?
N6 C8 . 1.336(4) ?
N6 C12 . 1.337(5) ?
C7 C8 . 1.500(5) ?
C8 C9 . 1.382(5) ?
C9 C10 . 1.394(6) ?
C9 H9A . 0.9300 ?
C10 C11 . 1.375(6) ?
C10 H10A . 0.9300 ?
C11 C12 . 1.371(5) ?
C11 H11A . 0.9300 ?
C12 H12A . 0.9300 ?
O1 H1C . 0.8202 ?
O1 H1D . 0.8235 ?
O2 H2C . 0.8330 ?
O2 H2D . 0.8300 ?

loop_
_geom_hbond_atom_site_label_D
_geom_hbond_atom_site_label_H
_geom_hbond_atom_site_label_A
_geom_hbond_site_symmetry_A
_geom_hbond_distance_DH
_geom_hbond_distance_HA
_geom_hbond_distance_DA
_geom_hbond_angle_DHA
N1 H1A Cl2 . 0.86 2.86 3.553(3) 138.3
N2 H2A O2 1_455 0.86 2.13 2.942(4) 156.2
N2 H2B Cl2 2_667 0.86 2.61 3.434(3) 159.7
N4 H4B Cl2 1_565 0.86 2.68 3.432(3) 146.8
N5 H5B Cl2 1_565 0.86 2.51 3.295(3) 151.9
N5 H5C Cl1 2_676 0.86 2.56 3.289(3) 143.7
O1 H1C Cl1 . 0.82 2.64 3.320(4) 141.6
O1 H1D Cl2 . 0.82 2.44 3.237(4) 164.9
O2 H2D Cl2 1_655 0.83 2.40 3.182(4) 156.7
O2 H2C O1 . 0.83 1.92 2.753(5) 172.7
